data_7709628
loop_
_publ_author_name
'Gupta, Gajendra'
'Kim, Miyeon'
'Singh, Neetu'
'Lee, Junseong'
'Lee, Chang Yeon'

_publ_section_title
;
 Pyrene and porphyrin-based Zn metal 1-D-polymer: synthesis, molecular
 structure, and photocatalytic property
;
_journal_name_full 'Dalton Transactions'
_journal_paper_doi 10.1039/D2DT00299J
_journal_year 2022
_chemical_formula_moiety 'C26 H16 N2'
_chemical_formula_sum 'C26 H16 N2'
_chemical_formula_weight 356.41
_space_group_crystal_system monoclinic
_space_group_IT_number 14
_space_group_name_Hall '-P 2ybc'
_space_group_name_H-M_alt 'P 1 21/c 1'
_atom_sites_solution_hydrogens geom
_atom_sites_solution_primary direct
_audit_creation_date 2020-11-04
_audit_creation_method
;
Olex2 1.3
(compiled 2020.07.31 svn.rc2a77460 for OlexSys, GUI svn.r6145)
;
_audit_update_record
;
2020-12-22 deposited with the CCDC.	2022-02-24 downloaded from the CCDC.
;
_cell_angle_alpha 90
_cell_angle_beta 91.922(3)
_cell_angle_gamma 90
_cell_formula_units_Z 2
_cell_length_a 11.0306(6)
_cell_length_b 5.4848(3)
_cell_length_c 13.9759(7)
_cell_measurement_reflns_used 2532
_cell_measurement_temperature 100
_cell_measurement_theta_max 25.444
_cell_measurement_theta_min 3.401
_cell_volume 845.08(8)
_computing_cell_refinement 'SAINT v8.34A (Bruker, 2013)'
_computing_data_reduction 'SAINT v8.34A (Bruker, 2013)'
_computing_molecular_graphics 'Olex2 1.3 (Dolomanov et al., 2009)'
_computing_publication_material 'Olex2 1.3 (Dolomanov et al., 2009)'
_computing_structure_refinement 'XL  (Sheldrick, 2008)'
_computing_structure_solution 'SHELXS-1997  (Sheldrick, 2008)'
_diffrn_ambient_temperature 100
_diffrn_measured_fraction_theta_full 0.996
_diffrn_measured_fraction_theta_max 0.996
_diffrn_measurement_device_type 'Bruker APEX-II CCD'
_diffrn_measurement_method '\f and \w scans'
_diffrn_radiation_type MoK\a
_diffrn_radiation_wavelength 0.71073
_diffrn_reflns_av_R_equivalents 0.0408
_diffrn_reflns_av_unetI/netI 0.0279
_diffrn_reflns_Laue_measured_fraction_full 0.996
_diffrn_reflns_Laue_measured_fraction_max 0.996
_diffrn_reflns_limit_h_max 13
_diffrn_reflns_limit_h_min -13
_diffrn_reflns_limit_k_max 6
_diffrn_reflns_limit_k_min -6
_diffrn_reflns_limit_l_max 17
_diffrn_reflns_limit_l_min -17
_diffrn_reflns_number 10964
_diffrn_reflns_point_group_measured_fraction_full 0.996
_diffrn_reflns_point_group_measured_fraction_max 0.996
_diffrn_reflns_theta_full 25.242
_diffrn_reflns_theta_max 25.681
_diffrn_reflns_theta_min 3.991
_diffrn_source_current 30.0
_diffrn_source_power 1.5
_diffrn_source_voltage 50.0
_diffrn_standards_number 0
_exptl_absorpt_coefficient_mu 0.082
_exptl_absorpt_correction_T_max 0.7453
_exptl_absorpt_correction_T_min 0.5772
_exptl_absorpt_correction_type multi-scan
_exptl_absorpt_process_details
;
SADABS-2014/2 (Bruker,2014/2) was used for absorption correction.
wR2(int) was 0.0689 before and 0.0438 after correction.
The Ratio of minimum to maximum transmission is 0.7745.
The \l/2 correction factor is 0.00150.
;
_exptl_crystal_density_diffrn 1.401
_exptl_crystal_description block
_exptl_crystal_F_000 372
_refine_diff_density_max 0.195
_refine_diff_density_min -0.311
_refine_diff_density_rms 0.067
_refine_ls_extinction_method none
_refine_ls_goodness_of_fit_ref 1.037
_refine_ls_hydrogen_treatment constr
_refine_ls_matrix_type full
_refine_ls_number_parameters 127
_refine_ls_number_reflns 1599
_refine_ls_number_restraints 0
_refine_ls_restrained_S_all 1.037
_refine_ls_R_factor_all 0.0624
_refine_ls_R_factor_gt 0.0417
_refine_ls_shift/su_max 0.000
_refine_ls_shift/su_mean 0.000
_refine_ls_structure_factor_coef Fsqd
_refine_ls_weighting_details 'w=1/[\s^2^(Fo^2^)+(0.0750P)^2^+0.1548P] where P=(Fo^2^+2Fc^2^)/3'
_refine_ls_weighting_scheme calc
_refine_ls_wR_factor_gt 0.1132
_refine_ls_wR_factor_ref 0.1282
_reflns_Friedel_coverage 0.000
_reflns_number_gt 1179
_reflns_number_total 1599
_reflns_threshold_expression 'I > 2\s(I)'
_cod_data_source_file d2dt00299j2.cif
_cod_data_source_block inu82
_cod_original_cell_volume 845.07(8)
_cod_database_code 7709628
_shelxl_version_number 2014-3
_shelx_space_group_comment
;
The symmetry employed for this shelxl refinement is uniquely defined
by the following loop, which should always be used as a source of
symmetry information in preference to the above space-group names.
They are only intended as comments.
;
_olex2_refinement_description
;
1. Fixed Uiso
 At 1.2 times of:
  All C(H) groups
2.a Aromatic/amide H refined with riding coordinates:
 C1(H1), C2(H2), C4(H4), C5(H5), C7(H7), C11(H11), C12(H12), C13(H13)
;
_olex2_submission_special_instructions 'No special instructions were received'

loop_
_space_group_symop_operation_xyz
'x, y, z'
'-x, y+1/2, -z+1/2'
'-x, -y, -z'
'x, -y-1/2, z-1/2'

loop_
_atom_site_label
_atom_site_type_symbol
_atom_site_fract_x
_atom_site_fract_y
_atom_site_fract_z
_atom_site_U_iso_or_equiv
_atom_site_adp_type
_atom_site_occupancy
_atom_site_site_symmetry_order
_atom_site_calc_flag
_atom_site_refinement_flags_posn
_atom_site_refinement_flags_adp
_atom_site_refinement_flags_occupancy
_atom_site_disorder_assembly
_atom_site_disorder_group
N1 N 0.97409(12) 0.2285(3) 0.42284(9) 0.0285(4) Uani 1 1 d . . . . .
C1 C 0.88778(14) 0.3902(3) 0.40038(11) 0.0288(4) Uani 1 1 d . . . . .
H1 H 0.8844 0.5347 0.4377 0.035 Uiso 1 1 calc R U . . .
C2 C 0.80234(14) 0.3613(3) 0.32590(11) 0.0278(4) Uani 1 1 d . . . . .
H2 H 0.7430 0.4839 0.3137 0.033 Uiso 1 1 calc R U . . .
C3 C 0.80369(13) 0.1530(3) 0.26921(10) 0.0220(4) Uani 1 1 d . . . . .
C4 C 0.89417(14) -0.0169(3) 0.29319(11) 0.0252(4) Uani 1 1 d . . . . .
H4 H 0.9002 -0.1632 0.2573 0.030 Uiso 1 1 calc R U . . .
C5 C 0.97466(14) 0.0269(3) 0.36879(11) 0.0280(4) Uani 1 1 d . . . . .
H5 H 1.0343 -0.0934 0.3835 0.034 Uiso 1 1 calc R U . . .
C6 C 0.71364(13) 0.1097(3) 0.18923(10) 0.0212(4) Uani 1 1 d . . . . .
C7 C 0.60930(13) 0.2531(3) 0.17843(10) 0.0228(4) Uani 1 1 d . . . . .
H7 H 0.5962 0.3809 0.2228 0.027 Uiso 1 1 calc R U . . .
C8 C 0.52408(13) 0.2134(3) 0.10421(10) 0.0209(4) Uani 1 1 d . . . . .
C9 C 0.54279(13) 0.0213(3) 0.03821(10) 0.0193(4) Uani 1 1 d . . . . .
C10 C 0.64787(13) -0.1273(3) 0.04879(10) 0.0217(4) Uani 1 1 d . . . . .
C11 C 0.73113(13) -0.0792(3) 0.12358(11) 0.0236(4) Uani 1 1 d . . . . .
H11 H 0.8019 -0.1773 0.1303 0.028 Uiso 1 1 calc R U . . .
C12 C 0.41738(13) 0.3619(3) 0.09097(11) 0.0246(4) Uani 1 1 d . . . . .
H12 H 0.4040 0.4918 0.1343 0.030 Uiso 1 1 calc R U . . .
C13 C 0.33587(14) 0.3215(3) 0.01867(11) 0.0256(4) Uani 1 1 d . . . . .
H13 H 0.2664 0.4232 0.0122 0.031 Uiso 1 1 calc R U . . .

loop_
_atom_site_aniso_label
_atom_site_aniso_U_11
_atom_site_aniso_U_22
_atom_site_aniso_U_33
_atom_site_aniso_U_23
_atom_site_aniso_U_13
_atom_site_aniso_U_12
N1 0.0286(8) 0.0330(8) 0.0236(7) -0.0006(6) -0.0027(6) -0.0044(6)
C1 0.0307(9) 0.0279(9) 0.0276(9) -0.0058(7) -0.0016(7) -0.0043(7)
C2 0.0255(8) 0.0273(9) 0.0304(9) -0.0036(7) -0.0031(7) -0.0003(7)
C3 0.0208(8) 0.0255(8) 0.0197(8) 0.0015(6) 0.0012(6) -0.0056(7)
C4 0.0291(9) 0.0252(8) 0.0211(8) -0.0009(6) -0.0010(7) -0.0013(7)
C5 0.0283(9) 0.0307(9) 0.0245(8) 0.0018(7) -0.0037(7) -0.0002(7)
C6 0.0202(8) 0.0237(8) 0.0196(8) 0.0019(6) 0.0006(6) -0.0034(6)
C7 0.0264(8) 0.0220(8) 0.0198(8) -0.0024(6) 0.0001(6) -0.0009(7)
C8 0.0213(8) 0.0224(8) 0.0191(7) 0.0010(6) 0.0014(6) -0.0013(6)
C9 0.0199(8) 0.0205(8) 0.0175(7) 0.0007(6) 0.0022(6) -0.0010(6)
C10 0.0205(8) 0.0245(8) 0.0202(8) 0.0003(6) 0.0009(6) 0.0006(7)
C11 0.0193(8) 0.0273(8) 0.0241(8) -0.0003(7) -0.0015(6) 0.0023(7)
C12 0.0257(8) 0.0248(8) 0.0234(8) -0.0065(6) 0.0001(6) 0.0042(7)
C13 0.0223(8) 0.0279(8) 0.0264(8) -0.0032(7) -0.0004(6) 0.0056(7)

loop_
_atom_type_symbol
_atom_type_description
_atom_type_scat_dispersion_real
_atom_type_scat_dispersion_imag
_atom_type_scat_source
C C 0.0033 0.0016 'International Tables Vol C Tables 4.2.6.8 and 6.1.1.4'
H H 0.0000 0.0000 'International Tables Vol C Tables 4.2.6.8 and 6.1.1.4'
N N 0.0061 0.0033 'International Tables Vol C Tables 4.2.6.8 and 6.1.1.4'

loop_
_geom_angle_atom_site_label_1
_geom_angle_atom_site_label_2
_geom_angle_atom_site_label_3
_geom_angle
_geom_angle_site_symmetry_1
_geom_angle_site_symmetry_3
_geom_angle_publ_flag
C1 N1 C5 115.71(13) . . ?
N1 C1 H1 117.9 . . ?
N1 C1 C2 124.23(15) . . ?
C2 C1 H1 117.9 . . ?
C1 C2 H2 120.0 . . ?
C1 C2 C3 120.04(15) . . ?
C3 C2 H2 120.0 . . ?
C2 C3 C4 115.61(14) . . ?
C2 C3 C6 122.62(14) . . ?
C4 C3 C6 121.76(14) . . ?
C3 C4 H4 119.9 . . ?
C5 C4 C3 120.24(15) . . ?
C5 C4 H4 119.9 . . ?
N1 C5 C4 124.16(15) . . ?
N1 C5 H5 117.9 . . ?
C4 C5 H5 117.9 . . ?
C7 C6 C3 121.15(14) . . ?
C7 C6 C11 118.44(14) . . ?
C11 C6 C3 120.41(14) . . ?
C6 C7 H7 119.2 . . ?
C8 C7 C6 121.65(14) . . ?
C8 C7 H7 119.2 . . ?
C7 C8 C9 119.37(14) . . ?
C7 C8 C12 122.42(14) . . ?
C9 C8 C12 118.21(13) . . ?
C8 C9 C9 120.21(17) . 3_655 ?
C8 C9 C10 119.61(13) . . ?
C10 C9 C9 120.18(17) . 3_655 ?
C9 C10 C13 118.43(13) . 3_655 ?
C11 C10 C9 118.96(14) . . ?
C11 C10 C13 122.61(14) . 3_655 ?
C6 C11 H11 119.0 . . ?
C10 C11 C6 121.97(14) . . ?
C10 C11 H11 119.0 . . ?
C8 C12 H12 119.1 . . ?
C13 C12 C8 121.71(14) . . ?
C13 C12 H12 119.1 . . ?
C10 C13 H13 119.4 3_655 . ?
C12 C13 C10 121.25(14) . 3_655 ?
C12 C13 H13 119.4 . . ?

loop_
_geom_bond_atom_site_label_1
_geom_bond_atom_site_label_2
_geom_bond_distance
_geom_bond_site_symmetry_2
_geom_bond_publ_flag
N1 C1 1.331(2) . ?
N1 C5 1.339(2) . ?
C1 H1 0.9500 . ?
C1 C2 1.390(2) . ?
C2 H2 0.9500 . ?
C2 C3 1.390(2) . ?
C3 C4 1.398(2) . ?
C3 C6 1.489(2) . ?
C4 H4 0.9500 . ?
C4 C5 1.378(2) . ?
C5 H5 0.9500 . ?
C6 C7 1.398(2) . ?
C6 C11 1.402(2) . ?
C7 H7 0.9500 . ?
C7 C8 1.393(2) . ?
C8 C9 1.420(2) . ?
C8 C12 1.438(2) . ?
C9 C9 1.421(3) 3_655 ?
C9 C10 1.421(2) . ?
C10 C11 1.393(2) . ?
C10 C13 1.438(2) 3_655 ?
C11 H11 0.9500 . ?
C12 H12 0.9500 . ?
C12 C13 1.348(2) . ?
C13 C10 1.437(2) 3_655 ?
C13 H13 0.9500 . ?

loop_
_geom_torsion_atom_site_label_1
_geom_torsion_atom_site_label_2
_geom_torsion_atom_site_label_3
_geom_torsion_atom_site_label_4
_geom_torsion
_geom_torsion_site_symmetry_1
_geom_torsion_site_symmetry_2
_geom_torsion_site_symmetry_3
_geom_torsion_site_symmetry_4
_geom_torsion_publ_flag
N1 C1 C2 C3 -0.1(3) . . . . ?
C1 N1 C5 C4 0.9(2) . . . . ?
C1 C2 C3 C4 0.3(2) . . . . ?
C1 C2 C3 C6 179.15(14) . . . . ?
C2 C3 C4 C5 0.1(2) . . . . ?
C2 C3 C6 C7 -12.4(2) . . . . ?
C2 C3 C6 C11 168.47(14) . . . . ?
C3 C4 C5 N1 -0.7(2) . . . . ?
C3 C6 C7 C8 -179.62(13) . . . . ?
C3 C6 C11 C10 178.99(13) . . . . ?
C4 C3 C6 C7 166.36(14) . . . . ?
C4 C3 C6 C11 -12.7(2) . . . . ?
C5 N1 C1 C2 -0.5(2) . . . . ?
C6 C3 C4 C5 -178.80(14) . . . . ?
C6 C7 C8 C9 0.6(2) . . . . ?
C6 C7 C8 C12 -178.84(14) . . . . ?
C7 C6 C11 C10 -0.1(2) . . . . ?
C7 C8 C9 C9 -179.71(16) . . . 3_655 ?
C7 C8 C9 C10 0.0(2) . . . . ?
C7 C8 C12 C13 179.86(15) . . . . ?
C8 C9 C10 C11 -0.6(2) . . . . ?
C8 C9 C10 C13 179.60(13) . . . 3_655 ?
C8 C12 C13 C10 -0.1(2) . . . 3_655 ?
C9 C8 C12 C13 0.5(2) . . . . ?
C9 C9 C10 C11 179.09(16) 3_655 . . . ?
C9 C9 C10 C13 -0.7(2) 3_655 . . 3_655 ?
C9 C10 C11 C6 0.7(2) . . . . ?
C11 C6 C7 C8 -0.5(2) . . . . ?
C12 C8 C9 C9 -0.3(2) . . . 3_655 ?
C12 C8 C9 C10 179.44(13) . . . . ?
C13 C10 C11 C6 -179.54(14) 3_655 . . . ?
